data_2243955
loop_
_publ_author_name
'Halz, Jan Henrik'
'Hentsch, Andreas'
'Wagner, Christoph'
'Merzweiler, Kurt'

_publ_section_title
;
 Synthesis and crystal structures of three Schiff bases derived from
 3-formylacetylacetone and <i>o</i>-, <i>m</i>- and <i>p</i>-aminobenzoic
 acid
;
_journal_issue 1
_journal_name_full 'Acta Crystallographica Section E'
_journal_page_first
;
;
_journal_paper_doi 10.1107/S2056989021013050
_journal_volume 78
_journal_year 2022
_chemical_formula_iupac 'C13 H13 N O4'
_chemical_formula_moiety 'C13 H13 N O4'
_chemical_formula_sum 'C13 H13 N O4'
_chemical_formula_weight 247.24
_chemical_name_common
;
3-[(3-Carboxyphenylamino)methylidene]pentane-2,4-dione
;
_chemical_name_systematic
;
3-[(2-Acetyl-3-oxobut-1-en-1-yl)amino]benzoic acid
;
_space_group_crystal_system orthorhombic
_space_group_IT_number 62
_space_group_name_Hall '-P 2ac 2n'
_space_group_name_H-M_alt 'P n m a'
_atom_sites_solution_hydrogens mixed
_atom_sites_solution_primary dual
_audit_creation_method
;
Olex2 1.2
(compiled 2018.05.29 svn.r3508 for OlexSys, GUI svn.r5506)
;
_cell_angle_alpha 90
_cell_angle_beta 90
_cell_angle_gamma 90
_cell_formula_units_Z 4
_cell_length_a 11.4880(4)
_cell_length_b 6.4726(3)
_cell_length_c 15.2012(5)
_cell_measurement_reflns_used 10416
_cell_measurement_temperature 170
_cell_measurement_theta_max 29.72
_cell_measurement_theta_min 2.68
_cell_volume 1130.32(8)
_computing_cell_refinement
;
X-Area (Stoe, 2016)
;
_computing_data_collection
;
X-Area (Stoe, 2016)
;
_computing_data_reduction
;
X-Area (Stoe, 2016)
;
_computing_molecular_graphics
;
DIAMOND (Brandenburg et al., 2019)
;
_computing_publication_material
;
<i>OLEX2</i> (Dolomanov <i>et al.</i>,  2009)
;
_computing_structure_refinement
;
SHELXL (Sheldrick, 2015b)
;
_computing_structure_solution
;
SHELXT (Sheldrick, 2015a)
;
_diffrn_ambient_temperature 170
_diffrn_detector 'image plate (34 cm diameter)'
_diffrn_detector_area_resol_mean 6.67
_diffrn_measured_fraction_theta_full 0.998
_diffrn_measured_fraction_theta_max 0.999
_diffrn_measurement_device '2-circle diffractometer'
_diffrn_measurement_device_type 'Stoe IPDS 2T'
_diffrn_measurement_method 'rotation method, \w scans'
_diffrn_radiation_monochromator 'plane graphite'
_diffrn_radiation_type MoK\a
_diffrn_radiation_wavelength 0.71073
_diffrn_reflns_av_R_equivalents 0.0386
_diffrn_reflns_av_unetI/netI 0.0207
_diffrn_reflns_limit_h_max 13
_diffrn_reflns_limit_h_min -14
_diffrn_reflns_limit_k_max 7
_diffrn_reflns_limit_k_min -8
_diffrn_reflns_limit_l_max 19
_diffrn_reflns_limit_l_min -18
_diffrn_reflns_number 4667
_diffrn_reflns_theta_full 25.242
_diffrn_reflns_theta_max 26.994
_diffrn_reflns_theta_min 2.680
_diffrn_source 'sealed X-ray tube, 12 x 0.4 mm long-fine focus'
_exptl_absorpt_coefficient_mu 0.109
_exptl_absorpt_correction_type none
_exptl_absorpt_process_details none
_exptl_crystal_colour 'clear yellow'
_exptl_crystal_density_diffrn 1.453
_exptl_crystal_density_method 'not measured'
_exptl_crystal_description needle
_exptl_crystal_F_000 520
_exptl_crystal_size_max 0.16
_exptl_crystal_size_mid 0.073
_exptl_crystal_size_min 0.073
_refine_diff_density_max 0.351
_refine_diff_density_min -0.246
_refine_ls_extinction_method none
_refine_ls_goodness_of_fit_ref 1.083
_refine_ls_hydrogen_treatment mixed
_refine_ls_matrix_type full
_refine_ls_number_parameters 126
_refine_ls_number_reflns 1346
_refine_ls_number_restraints 0
_refine_ls_restrained_S_all 1.083
_refine_ls_R_factor_all 0.0546
_refine_ls_R_factor_gt 0.0440
_refine_ls_shift/su_max 0.000
_refine_ls_shift/su_mean 0.000
_refine_ls_structure_factor_coef Fsqd
_refine_ls_weighting_details 'w=1/[\s^2^(Fo^2^)+(0.0692P)^2^+0.4804P] where P=(Fo^2^+2Fc^2^)/3'
_refine_ls_weighting_scheme calc
_refine_ls_wR_factor_gt 0.1169
_refine_ls_wR_factor_ref 0.1277
_reflns_number_gt 1118
_reflns_number_total 1346
_reflns_threshold_expression 'I > 2\s(I)'
_cod_data_source_file wm5628sup1.cif
_cod_data_source_block 2
_cod_database_code 2243955
_shelx_space_group_comment
;
The symmetry employed for this shelxl refinement is uniquely defined
by the following loop, which should always be used as a source of
symmetry information in preference to the above space-group names.
They are only intended as comments.
;
_shelx_estimated_absorpt_t_min 0.983
_shelx_estimated_absorpt_t_max 0.992

loop_
_space_group_symop_operation_xyz
'x, y, z'
'-x+1/2, -y, z+1/2'
'-x, y+1/2, -z'
'x+1/2, -y+1/2, -z+1/2'
'-x, -y, -z'
'x-1/2, y, -z-1/2'
'x, -y-1/2, z'
'-x-1/2, y-1/2, z-1/2'

loop_
_atom_site_type_symbol
_atom_site_label
_atom_site_fract_x
_atom_site_fract_y
_atom_site_fract_z
_atom_site_U_iso_or_equiv
_atom_site_adp_type
_atom_site_calc_flag
_atom_site_occupancy
_atom_site_disorder_assembly
_atom_site_disorder_group
O O1 0.95570(13) 0.2500 0.53720(10) 0.0312(4) Uani d 1 . .
O O2 1.00391(13) 0.2500 0.26645(10) 0.0337(4) Uani d 1 . .
O O3 0.55070(12) 0.2500 0.80351(10) 0.0272(4) Uani d 1 . .
H H11 0.532(3) 0.2500 0.856(2) 0.060(11) Uiso d 1 . .
O O4 0.35794(13) 0.2500 0.78224(10) 0.0362(5) Uani d 1 . .
N N 0.73322(14) 0.2500 0.50635(11) 0.0204(4) Uani d 1 . .
H H6 0.7858 0.2500 0.5466 0.025 Uiso calc 1 . .
C C1 1.10424(19) 0.2500 0.43063(16) 0.0359(6) Uani d 1 . .
H H1 1.146(3) 0.2500 0.487(2) 0.046(8) Uiso d 1 . .
H H2 1.1236(17) 0.134(3) 0.3925(15) 0.049(6) Uiso d 1 . .
C C2 0.97887(18) 0.2500 0.45735(13) 0.0236(5) Uani d 1 . .
C C3 0.88505(17) 0.2500 0.39425(13) 0.0210(4) Uani d 1 . .
C C4 0.90572(18) 0.2500 0.29799(13) 0.0251(5) Uani d 1 . .
C C5 0.8029(2) 0.2500 0.23691(15) 0.0422(7) Uani d 1 . .
H H3 0.829(3) 0.2500 0.175(3) 0.069(11) Uiso d 1 . .
H H4 0.7490(18) 0.124(4) 0.2474(14) 0.058(6) Uiso d 1 . .
C C6 0.76977(17) 0.2500 0.42287(13) 0.0209(4) Uani d 1 . .
H H5 0.7126 0.2500 0.3796 0.025 Uiso calc 1 . .
C C7 0.61523(17) 0.2500 0.53461(13) 0.0190(4) Uani d 1 . .
C C8 0.59563(16) 0.2500 0.62497(13) 0.0195(4) Uani d 1 . .
H H7 0.6581 0.2500 0.6638 0.023 Uiso calc 1 . .
C C9 0.48160(17) 0.2500 0.65704(13) 0.0206(4) Uani d 1 . .
C C10 0.38808(17) 0.2500 0.59853(14) 0.0225(5) Uani d 1 . .
H H8 0.3121 0.2500 0.6196 0.027 Uiso calc 1 . .
C C11 0.40940(17) 0.2500 0.50868(14) 0.0238(5) Uani d 1 . .
H H9 0.3470 0.2500 0.4697 0.029 Uiso calc 1 . .
C C12 0.52216(18) 0.2500 0.47599(13) 0.0213(4) Uani d 1 . .
H H10 0.5354 0.2500 0.4156 0.026 Uiso calc 1 . .
C C13 0.45603(17) 0.2500 0.75316(14) 0.0232(5) Uani d 1 . .

loop_
_atom_site_aniso_label
_atom_site_aniso_U_11
_atom_site_aniso_U_22
_atom_site_aniso_U_33
_atom_site_aniso_U_12
_atom_site_aniso_U_13
_atom_site_aniso_U_23
O1 0.0188(7) 0.0604(12) 0.0144(7) 0.000 -0.0007(6) 0.000
O2 0.0226(8) 0.0580(12) 0.0205(8) 0.000 0.0054(6) 0.000
O3 0.0191(8) 0.0479(10) 0.0147(7) 0.000 0.0015(5) 0.000
O4 0.0184(7) 0.0686(13) 0.0217(7) 0.000 0.0057(6) 0.000
N 0.0136(7) 0.0315(10) 0.0162(8) 0.000 0.0014(6) 0.000
C1 0.0161(10) 0.0687(19) 0.0227(11) 0.000 -0.0002(8) 0.000
C2 0.0200(9) 0.0341(12) 0.0167(9) 0.000 -0.0001(8) 0.000
C3 0.0157(8) 0.0307(11) 0.0165(9) 0.000 0.0020(7) 0.000
C4 0.0221(10) 0.0373(12) 0.0159(9) 0.000 0.0014(8) 0.000
C5 0.0256(11) 0.085(2) 0.0156(10) 0.000 -0.0019(9) 0.000
C6 0.0178(9) 0.0288(11) 0.0160(9) 0.000 0.0002(7) 0.000
C7 0.0153(9) 0.0226(10) 0.0192(9) 0.000 0.0032(7) 0.000
C8 0.0156(9) 0.0266(10) 0.0164(9) 0.000 -0.0009(7) 0.000
C9 0.0180(9) 0.0277(11) 0.0161(9) 0.000 0.0024(7) 0.000
C10 0.0132(8) 0.0307(11) 0.0235(10) 0.000 0.0020(7) 0.000
C11 0.0170(10) 0.0320(12) 0.0225(10) 0.000 -0.0043(8) 0.000
C12 0.0198(10) 0.0290(11) 0.0151(9) 0.000 -0.0005(7) 0.000
C13 0.0170(9) 0.0347(11) 0.0178(9) 0.000 0.0019(7) 0.000

loop_
_atom_type_symbol
_atom_type_description
_atom_type_scat_dispersion_real
_atom_type_scat_dispersion_imag
_atom_type_scat_source
C C 0.0033 0.0016 'International Tables Vol C Tables 4.2.6.8 and 6.1.1.4'
H H 0.0000 0.0000 'International Tables Vol C Tables 4.2.6.8 and 6.1.1.4'
N N 0.0061 0.0033 'International Tables Vol C Tables 4.2.6.8 and 6.1.1.4'
O O 0.0106 0.0060 'International Tables Vol C Tables 4.2.6.8 and 6.1.1.4'

loop_
_geom_angle_atom_site_label_1
_geom_angle_atom_site_label_2
_geom_angle_atom_site_label_3
_geom_angle_site_symmetry_1
_geom_angle_site_symmetry_3
_geom_angle
_geom_angle_publ_flag
C13 O3 H11 . . 110(2) ?
C6 N H6 . . 117.1 ?
C6 N C7 . . 125.89(17) ?
C7 N H6 . . 117.1 ?
H1 C1 H2 . . 114.2(15) ?
C2 C1 H1 . . 103.3(18) ?
C2 C1 H2 . . 112.4(12) ?
O1 C2 C1 . . 118.12(19) ?
O1 C2 C3 . . 119.29(19) ?
C3 C2 C1 . . 122.58(18) ?
C2 C3 C4 . . 122.45(17) ?
C6 C3 C2 . . 120.15(18) ?
C6 C3 C4 . . 117.40(18) ?
O2 C4 C3 . . 122.24(18) ?
O2 C4 C5 . . 118.81(19) ?
C3 C4 C5 . . 118.94(18) ?
C4 C5 H3 . . 111(2) ?
C4 C5 H4 . . 112.0(12) ?
H3 C5 H4 . . 109.1(17) ?
N C6 C3 . . 126.50(19) ?
N C6 H5 . . 116.8 ?
C3 C6 H5 . . 116.8 ?
C8 C7 N . . 116.89(17) ?
C12 C7 N . . 122.60(18) ?
C12 C7 C8 . . 120.50(18) ?
C7 C8 H7 . . 120.1 ?
C7 C8 C9 . . 119.73(18) ?
C9 C8 H7 . . 120.1 ?
C8 C9 C13 . . 121.79(18) ?
C10 C9 C8 . . 119.96(18) ?
C10 C9 C13 . . 118.25(17) ?
C9 C10 H8 . . 120.3 ?
C11 C10 C9 . . 119.45(18) ?
C11 C10 H8 . . 120.3 ?
C10 C11 H9 . . 119.4 ?
C12 C11 C10 . . 121.16(19) ?
C12 C11 H9 . . 119.4 ?
C7 C12 H10 . . 120.4 ?
C11 C12 C7 . . 119.20(18) ?
C11 C12 H10 . . 120.4 ?
O3 C13 C9 . . 113.76(16) ?
O4 C13 O3 . . 123.45(19) ?
O4 C13 C9 . . 122.79(19) ?

loop_
_geom_bond_atom_site_label_1
_geom_bond_atom_site_label_2
_geom_bond_site_symmetry_2
_geom_bond_distance
_geom_bond_publ_flag
O1 C2 . 1.243(3) y
O2 C4 . 1.226(3) y
O3 H11 . 0.83(4) ?
O3 C13 . 1.330(2) ?
O4 C13 . 1.210(2) ?
N H6 . 0.8600 ?
N C6 . 1.337(3) y
N C7 . 1.422(2) ?
C1 H1 . 0.98(3) ?
C1 H2 . 0.97(2) ?
C1 C2 . 1.496(3) y
C2 C3 . 1.443(3) y
C3 C4 . 1.482(3) y
C3 C6 . 1.394(3) y
C4 C5 . 1.503(3) y
C5 H3 . 0.98(4) ?
C5 H4 . 1.03(2) ?
C6 H5 . 0.9300 ?
C7 C8 . 1.392(3) ?
C7 C12 . 1.392(3) ?
C8 H7 . 0.9300 ?
C8 C9 . 1.398(3) ?
C9 C10 . 1.395(3) ?
C9 C13 . 1.490(3) ?
C10 H8 . 0.9300 ?
C10 C11 . 1.388(3) ?
C11 H9 . 0.9300 ?
C11 C12 . 1.387(3) ?
C12 H10 . 0.9300 ?

loop_
_geom_hbond_atom_site_label_D
_geom_hbond_atom_site_label_H
_geom_hbond_atom_site_label_A
_geom_hbond_site_symmetry_A
_geom_hbond_distance_DH
_geom_hbond_distance_HA
_geom_hbond_distance_DA
_geom_hbond_angle_DHA
O3 H11 O1 6_557 0.83(4) 1.84(4) 2.656(2) 166(3)
N H6 O1 . 0.86 1.96 2.598(2) 130.4
C8 H7 O4 6_657 0.93 2.44 3.327(2) 160.2

loop_
_geom_torsion_atom_site_label_1
_geom_torsion_atom_site_label_2
_geom_torsion_atom_site_label_3
_geom_torsion_atom_site_label_4
_geom_torsion_site_symmetry_1
_geom_torsion_site_symmetry_2
_geom_torsion_site_symmetry_3
_geom_torsion_site_symmetry_4
_geom_torsion
_geom_torsion_publ_flag
O1 C2 C3 C4 . . . . 180.000000 ?
O1 C2 C3 C6 . . . . 0.000000 ?
N C7 C8 C9 . . . . 180.000000 ?
N C7 C12 C11 . . . . 180.000000 ?
C1 C2 C3 C4 . . . . 0.000000 ?
C1 C2 C3 C6 . . . . 180.000000 ?
C2 C3 C4 O2 . . . . 0.000000 ?
C2 C3 C4 C5 . . . . 180.000000 ?
C2 C3 C6 N . . . . 0.000000 ?
C4 C3 C6 N . . . . 180.000000 ?
C6 N C7 C8 . . . . 180.000000 y
C6 N C7 C12 . . . . 0.0000(10) ?
C6 C3 C4 O2 . . . . 180.000000 y
C6 C3 C4 C5 . . . . 0.000000 ?
C7 N C6 C3 . . . . 180.000000 ?
C7 C8 C9 C10 . . . . 0.0000(10) ?
C7 C8 C9 C13 . . . . 180.000000 ?
C8 C7 C12 C11 . . . . 0.000000 ?
C8 C9 C10 C11 . . . . 0.0000(10) ?
C8 C9 C13 O3 . . . . 0.0000(10) ?
C8 C9 C13 O4 . . . . 180.000000 ?
C9 C10 C11 C12 . . . . 0.0000(10) ?
C10 C9 C13 O3 . . . . 180.000000 ?
C10 C9 C13 O4 . . . . 0.0000(10) ?
C10 C11 C12 C7 . . . . 0.000000 ?
C12 C7 C8 C9 . . . . 0.0000(10) ?
C13 C9 C10 C11 . . . . 180.000000 ?

_cod_database_fobs_code 2243955
